data_2021990
loop_
_publ_author_name
'Kiriukhina, Galina V.'
'Yakubovich, Olga V.'
'Shvanskaya, Larisa V.'
'Kochetkova, Ekaterina M.'
'Dimitrova, Olga V.'
'Volkov, Anatoliy S.'
'Simonov, Sergey V.'

_publ_section_title
;
 Novel K/Mn phosphate hydrates, K~2~Mn~3~(H~2~O)~2~[P~2~O~7~]~2~ and
 KMn(H~2~O)~2~[Al~2~(PO~4~)~3~]: hydrothermal synthesis and crystal
 chemistry
;
_journal_coeditor_code FN3331
_journal_issue 3
_journal_name_full 'Acta Crystallographica Section C'
_journal_page_first
;
;
_journal_paper_doi 10.1107/S2053229620002466
_journal_volume 76
_journal_year 2020
_chemical_formula_iupac 'K2 [Mn3 (P2 O7)2 (H2 O)2]'
_chemical_formula_moiety 'H4 K2 Mn3 O16 P4'
_chemical_formula_sum 'H4 K2 Mn3 O16 P4'
_chemical_formula_weight 626.93
_chemical_name_common 'Potassium manganese pyrophosphate hydrate'
_chemical_name_systematic 'Dipotassium trimanganese dipyrophosphate dihydrate'
_space_group_crystal_system monoclinic
_space_group_IT_number 14
_space_group_name_Hall '-P 2ybc'
_space_group_name_H-M_alt 'P 1 21/c 1'
_atom_sites_solution_hydrogens difmap
_atom_sites_solution_primary direct
_atom_sites_solution_secondary difmap
_audit_creation_method SHELXL-2016/6
_cell_angle_alpha 90
_cell_angle_beta 98.9240(10)
_cell_angle_gamma 90
_cell_formula_units_Z 2
_cell_length_a 9.19440(10)
_cell_length_b 8.31340(10)
_cell_length_c 9.3798(2)
_cell_measurement_reflns_used 6532
_cell_measurement_temperature 293(2)
_cell_measurement_theta_max 32.2460
_cell_measurement_theta_min 3.2920
_cell_volume 708.282(19)
_computing_cell_refinement
;
CrysAlis PRO (Agilent, 2014)
;
_computing_data_collection
;
CrysAlis PRO (Agilent, 2014)
;
_computing_data_reduction
;
CrysAlis PRO (Agilent, 2014)
;
_computing_molecular_graphics
;
DIAMOND (Brandenburg, 2006)
;
_computing_publication_material
;
WinGX (Farrugia, 2012) and
<i>International Tables for Crystallography</i> (2004)
;
_computing_structure_refinement
;
SHELXL2016 (Sheldrick, 2015b)
;
_computing_structure_solution
;
SHELXT (Sheldrick, 2015a)
;
_diffrn_ambient_temperature 293(2)
_diffrn_detector_area_resol_mean 16.0630
_diffrn_measured_fraction_theta_full 0.999
_diffrn_measured_fraction_theta_max 1.000
_diffrn_measurement_device_type 'Agilent Xcalibur Sapphire3'
_diffrn_measurement_method \w
_diffrn_radiation_type MoK\a
_diffrn_radiation_wavelength 0.71073
_diffrn_reflns_av_R_equivalents 0.0430
_diffrn_reflns_av_unetI/netI 0.0269
_diffrn_reflns_limit_h_max 12
_diffrn_reflns_limit_h_min -12
_diffrn_reflns_limit_k_max 11
_diffrn_reflns_limit_k_min -11
_diffrn_reflns_limit_l_max 13
_diffrn_reflns_limit_l_min -13
_diffrn_reflns_number 13181
_diffrn_reflns_theta_full 25.242
_diffrn_reflns_theta_max 29.994
_diffrn_reflns_theta_min 3.292
_diffrn_source 'Enhance (Mo) X-ray Source'
_exptl_absorpt_coefficient_mu 3.762
_exptl_absorpt_correction_T_max 0.787
_exptl_absorpt_correction_T_min 0.703
_exptl_absorpt_correction_type gaussian
_exptl_absorpt_process_details
;
(CrysAlis PRO; Agilent, 2014)
;
_exptl_crystal_colour 'light pink'
_exptl_crystal_density_diffrn 2.940
_exptl_crystal_description cube
_exptl_crystal_F_000 610
_exptl_crystal_size_max 0.141
_exptl_crystal_size_mid 0.093
_exptl_crystal_size_min 0.076
_refine_diff_density_max 0.411
_refine_diff_density_min -0.454
_refine_ls_extinction_coef 0.0026(5)
_refine_ls_extinction_expression Fc^*^=kFc[1+0.001xFc^2^\l^3^/sin(2\q)]^-1/4^
_refine_ls_extinction_method
;
SHELXL2016 (Sheldrick, 2015b)
;
_refine_ls_goodness_of_fit_ref 1.075
_refine_ls_hydrogen_treatment refall
_refine_ls_matrix_type full
_refine_ls_number_parameters 124
_refine_ls_number_reflns 2062
_refine_ls_number_restraints 0
_refine_ls_restrained_S_all 1.075
_refine_ls_R_factor_all 0.0271
_refine_ls_R_factor_gt 0.0233
_refine_ls_shift/su_max 0.001
_refine_ls_shift/su_mean 0.000
_refine_ls_structure_factor_coef Fsqd
_refine_ls_weighting_details 'w=1/[\s^2^(Fo^2^)+(0.0160P)^2^+0.6000P] where P=(Fo^2^+2Fc^2^)/3'
_refine_ls_weighting_scheme calc
_refine_ls_wR_factor_gt 0.0497
_refine_ls_wR_factor_ref 0.0511
_reflns_number_gt 1878
_reflns_number_total 2062
_reflns_threshold_expression 'I > 2\s(I)'
_cod_data_source_file fn3331sup1.cif
_cod_data_source_block I
_cod_original_sg_symbol_H-M 'P 21/c'
_cod_database_code 2021990
_shelx_space_group_comment
;
The symmetry employed for this shelxl refinement is uniquely defined
by the following loop, which should always be used as a source of
symmetry information in preference to the above space-group names.
They are only intended as comments.
;
_shelx_estimated_absorpt_t_min 0.619
_shelx_estimated_absorpt_t_max 0.763

loop_
_space_group_symop_operation_xyz
'x, y, z'
'-x, y+1/2, -z+1/2'
'-x, -y, -z'
'x, -y-1/2, z-1/2'

loop_
_atom_site_type_symbol
_atom_site_label
_atom_site_fract_x
_atom_site_fract_y
_atom_site_fract_z
_atom_site_U_iso_or_equiv
_atom_site_adp_type
_atom_site_calc_flag
_atom_site_occupancy
_atom_site_disorder_assembly
_atom_site_disorder_group
Mn Mn1 0.86036(3) 0.64098(4) 0.50150(3) 0.00993(8) Uani d 1 . .
Mn Mn2 1.000000 0.500000 1.000000 0.01041(10) Uani d 1 . .
K K1 0.42510(5) 0.77127(6) 0.51866(5) 0.02126(11) Uani d 1 . .
P P1 0.89643(5) 0.30438(6) 0.71056(5) 0.00783(10) Uani d 1 . .
P P2 0.69390(5) 0.56232(6) 0.76840(5) 0.00946(11) Uani d 1 . .
O O1 0.99081(15) 0.29720(17) 0.85850(14) 0.0121(3) Uani d 1 . .
O O2 0.95641(14) 0.42380(17) 0.61190(14) 0.0116(3) Uani d 1 . .
O O3 0.86037(15) 0.14330(16) 0.63972(15) 0.0121(3) Uani d 1 . .
O O4 0.81499(15) 0.62490(17) 0.88538(15) 0.0133(3) Uani d 1 . .
O O5 0.68865(15) 0.64677(18) 0.62536(15) 0.0153(3) Uani d 1 . .
O O6 0.73867(14) 0.37470(17) 0.73998(15) 0.0120(3) Uani d 1 . .
O O7 0.54689(15) 0.54853(19) 0.81791(16) 0.0164(3) Uani d 1 . .
O O8 0.72027(18) 0.5077(2) 0.33614(18) 0.0221(4) Uani d 1 . .
H H1 0.629(4) 0.503(4) 0.297(3) 0.047(10) Uiso d 1 . .
H H2 0.766(3) 0.477(4) 0.273(3) 0.036(9) Uiso d 1 . .

loop_
_atom_site_aniso_label
_atom_site_aniso_U_11
_atom_site_aniso_U_22
_atom_site_aniso_U_33
_atom_site_aniso_U_12
_atom_site_aniso_U_13
_atom_site_aniso_U_23
Mn1 0.01057(14) 0.00931(14) 0.00987(14) -0.00041(11) 0.00151(10) 0.00045(11)
Mn2 0.01177(19) 0.00897(19) 0.00956(19) 0.00192(15) -0.00128(15) -0.00093(15)
K1 0.0183(2) 0.0235(3) 0.0209(2) 0.00230(19) -0.00018(17) -0.00139(19)
P1 0.0088(2) 0.0077(2) 0.0072(2) -0.00006(17) 0.00152(16) 0.00010(17)
P2 0.0076(2) 0.0114(2) 0.0092(2) 0.00118(17) 0.00088(17) -0.00069(18)
O1 0.0150(7) 0.0109(6) 0.0090(6) 0.0016(5) -0.0019(5) -0.0002(5)
O2 0.0130(6) 0.0111(7) 0.0113(6) 0.0006(5) 0.0042(5) 0.0029(5)
O3 0.0138(6) 0.0096(6) 0.0131(7) -0.0005(5) 0.0025(5) -0.0021(5)
O4 0.0126(6) 0.0128(7) 0.0132(7) 0.0007(5) -0.0020(5) -0.0024(5)
O5 0.0155(7) 0.0190(8) 0.0117(7) 0.0050(6) 0.0030(5) 0.0042(6)
O6 0.0098(6) 0.0105(6) 0.0162(7) -0.0001(5) 0.0037(5) -0.0027(5)
O7 0.0102(6) 0.0210(8) 0.0188(7) 0.0011(6) 0.0052(5) -0.0016(6)
O8 0.0146(7) 0.0302(9) 0.0211(8) -0.0001(7) 0.0016(6) -0.0118(7)

loop_
_atom_type_symbol
_atom_type_description
_atom_type_scat_dispersion_real
_atom_type_scat_dispersion_imag
_atom_type_scat_source
O O 0.0106 0.0060 'International Tables Vol C Tables 4.2.6.8 and 6.1.1.4'
K K 0.2009 0.2494 'International Tables Vol C Tables 4.2.6.8 and 6.1.1.4'
Mn Mn 0.3368 0.7283 'International Tables Vol C Tables 4.2.6.8 and 6.1.1.4'
P P 0.1023 0.0942 'International Tables Vol C Tables 4.2.6.8 and 6.1.1.4'
H H 0.0000 0.0000 'International Tables Vol C Tables 4.2.6.8 and 6.1.1.4'

loop_
_geom_angle_atom_site_label_1
_geom_angle_atom_site_label_2
_geom_angle_atom_site_label_3
_geom_angle_site_symmetry_1
_geom_angle_site_symmetry_2
_geom_angle_site_symmetry_3
_geom_angle
_geom_angle_publ_flag
O5 Mn1 O8 . . . 89.62(6) ?
O5 Mn1 O1 . . 2_756 96.25(6) ?
O8 Mn1 O1 . . 2_756 171.42(6) ?
O5 Mn1 O2 . . 3_766 166.64(6) ?
O8 Mn1 O2 . . 3_766 86.75(6) ?
O1 Mn1 O2 2_756 . 3_766 88.90(5) ?
O5 Mn1 O2 . . . 92.28(5) ?
O8 Mn1 O2 . . . 93.91(6) ?
O1 Mn1 O2 2_756 . . 92.11(5) ?
O2 Mn1 O2 3_766 . . 75.17(5) ?
O5 Mn1 O4 . . 4_575 98.62(5) ?
O8 Mn1 O4 . . 4_575 92.93(6) ?
O1 Mn1 O4 2_756 . 4_575 80.03(5) ?
O2 Mn1 O4 3_766 . 4_575 94.40(5) ?
O2 Mn1 O4 . . 4_575 167.16(5) ?
O4 Mn2 O4 . . 3_767 180.00(7) ?
O4 Mn2 O1 . . 3_767 83.16(5) ?
O4 Mn2 O1 3_767 . 3_767 96.84(5) ?
O4 Mn2 O1 . . . 96.84(5) ?
O4 Mn2 O1 3_767 . . 83.16(5) ?
O1 Mn2 O1 3_767 . . 180.0 ?
O4 Mn2 O3 . . 2_756 86.15(5) ?
O4 Mn2 O3 3_767 . 2_756 93.85(5) ?
O1 Mn2 O3 3_767 . 2_756 88.48(5) ?
O1 Mn2 O3 . . 2_756 91.52(5) ?
O4 Mn2 O3 . . 4_566 93.85(5) ?
O4 Mn2 O3 3_767 . 4_566 86.15(5) ?
O1 Mn2 O3 3_767 . 4_566 91.52(5) ?
O1 Mn2 O3 . . 4_566 88.48(5) ?
O3 Mn2 O3 2_756 . 4_566 180.0 ?
O5 K1 O7 . . 2_656 96.55(5) ?
O5 K1 O7 . . 4_575 91.45(4) ?
O7 K1 O7 2_656 . 4_575 85.03(5) ?
O5 K1 O3 . . 3_666 168.64(5) ?
O7 K1 O3 2_656 . 3_666 94.54(4) ?
O7 K1 O3 4_575 . 3_666 87.05(4) ?
O5 K1 O6 . . 3_666 118.05(4) ?
O7 K1 O6 2_656 . 3_666 143.36(4) ?
O7 K1 O6 4_575 . 3_666 82.57(4) ?
O3 K1 O6 3_666 . 3_666 50.59(4) ?
O5 K1 O6 . . 2_656 110.82(4) ?
O7 K1 O6 2_656 . 2_656 50.37(4) ?
O7 K1 O6 4_575 . 2_656 130.79(5) ?
O3 K1 O6 3_666 . 2_656 78.34(4) ?
O6 K1 O6 3_666 . 2_656 119.17(5) ?
O5 K1 O8 . . 3_666 88.48(5) ?
O7 K1 O8 2_656 . 3_666 113.02(5) ?
O7 K1 O8 4_575 . 3_666 161.85(5) ?
O3 K1 O8 3_666 . 3_666 89.46(4) ?
O6 K1 O8 3_666 . 3_666 81.47(4) ?
O6 K1 O8 2_656 . 3_666 65.52(4) ?
O5 K1 O7 . . . 47.13(4) ?
O7 K1 O7 2_656 . . 90.338(19) ?
O7 K1 O7 4_575 . . 137.53(5) ?
O3 K1 O7 3_666 . . 135.42(4) ?
O6 K1 O7 3_666 . . 121.42(4) ?
O6 K1 O7 2_656 . . 71.12(4) ?
O8 K1 O7 3_666 . . 48.62(4) ?
O5 K1 P2 . . 2_656 114.02(4) ?
O7 K1 P2 2_656 . 2_656 25.28(3) ?
O7 K1 P2 4_575 . 2_656 102.33(4) ?
O3 K1 P2 3_666 . 2_656 77.27(3) ?
O6 K1 P2 3_666 . 2_656 127.55(3) ?
O6 K1 P2 2_656 . 2_656 28.72(3) ?
O8 K1 P2 3_666 . 2_656 94.24(3) ?
O7 K1 P2 . . 2_656 89.85(3) ?
O5 K1 P1 . . 3_666 143.46(4) ?
O7 K1 P1 2_656 . 3_666 119.89(3) ?
O7 K1 P1 4_575 . 3_666 94.18(3) ?
O3 K1 P1 3_666 . 3_666 25.84(3) ?
O6 K1 P1 3_666 . 3_666 28.21(3) ?
O6 K1 P1 2_656 . 3_666 92.32(3) ?
O8 K1 P1 3_666 . 3_666 75.50(3) ?
O7 K1 P1 . . 3_666 123.91(3) ?
P2 K1 P1 2_656 . 3_666 99.948(16) ?
O5 K1 P2 . . . 22.55(3) ?
O7 K1 P2 2_656 . . 92.66(3) ?
O7 K1 P2 4_575 . . 113.31(3) ?
O3 K1 P2 3_666 . . 158.93(3) ?
O6 K1 P2 3_666 . . 123.90(3) ?
O6 K1 P2 2_656 . . 91.23(3) ?
O8 K1 P2 3_666 . . 69.51(3) ?
O7 K1 P2 . . . 24.64(2) ?
P2 K1 P2 2_656 . . 102.233(14) ?
P1 K1 P2 3_666 . . 139.542(19) ?
O5 K1 K1 . . 3_676 95.41(4) ?
O7 K1 K1 2_656 . 3_676 42.67(3) ?
O7 K1 K1 4_575 . 3_676 42.36(3) ?
O3 K1 K1 3_666 . 3_676 91.06(3) ?
O6 K1 K1 3_666 . 3_676 117.04(3) ?
O6 K1 K1 2_656 . 3_676 90.75(3) ?
O8 K1 K1 3_666 . 3_676 155.64(4) ?
O7 K1 K1 . . 3_676 120.39(3) ?
P2 K1 K1 2_656 . 3_676 62.208(15) ?
P1 K1 K1 3_666 . 3_676 112.74(2) ?
P2 K1 K1 . . 3_676 107.494(19) ?
O3 P1 O2 . . . 112.82(8) ?
O3 P1 O1 . . . 115.01(8) ?
O2 P1 O1 . . . 111.87(8) ?
O3 P1 O6 . . . 104.65(7) ?
O2 P1 O6 . . . 106.63(8) ?
O1 P1 O6 . . . 104.90(8) ?
O3 P1 K1 . . 3_666 56.81(5) ?
O2 P1 K1 . . 3_666 95.57(6) ?
O1 P1 K1 . . 3_666 151.53(6) ?
O6 P1 K1 . . 3_666 57.87(5) ?
O7 P2 O5 . . . 113.88(8) ?
O7 P2 O4 . . . 113.26(8) ?
O5 P2 O4 . . . 113.54(8) ?
O7 P2 O6 . . . 103.75(8) ?
O5 P2 O6 . . . 105.75(8) ?
O4 P2 O6 . . . 105.45(8) ?
O7 P2 K1 . . 2_646 51.72(6) ?
O5 P2 K1 . . 2_646 151.51(6) ?
O4 P2 K1 . . 2_646 94.87(6) ?
O6 P2 K1 . . 2_646 62.30(5) ?
O7 P2 K1 . . . 71.09(6) ?
O5 P2 K1 . . . 42.99(5) ?
O4 P2 K1 . . . 131.05(6) ?
O6 P2 K1 . . . 121.24(5) ?
K1 P2 K1 2_646 . . 118.296(15) ?
P1 O1 Mn2 . . . 119.85(8) ?
P1 O1 Mn1 . . 2_746 142.37(9) ?
Mn2 O1 Mn1 . . 2_746 97.78(5) ?
P1 O2 Mn1 . . 3_766 120.92(8) ?
P1 O2 Mn1 . . . 131.85(8) ?
Mn1 O2 Mn1 3_766 . . 104.83(5) ?
P1 O3 Mn2 . . 2_746 127.28(8) ?
P1 O3 K1 . . 3_666 97.35(6) ?
Mn2 O3 K1 2_746 . 3_666 112.06(5) ?
P2 O4 Mn2 . . . 129.10(8) ?
P2 O4 Mn1 . . 4_576 134.88(8) ?
Mn2 O4 Mn1 . . 4_576 95.97(5) ?
P2 O5 Mn1 . . . 123.93(8) ?
P2 O5 K1 . . . 114.45(7) ?
Mn1 O5 K1 . . . 121.03(6) ?
P1 O6 P2 . . . 128.33(9) ?
P1 O6 K1 . . 3_666 93.92(6) ?
P2 O6 K1 . . 3_666 114.82(7) ?
P1 O6 K1 . . 2_646 125.74(7) ?
P2 O6 K1 . . 2_646 88.98(6) ?
K1 O6 K1 3_666 . 2_646 104.55(4) ?
P2 O7 K1 . . 2_646 103.00(7) ?
P2 O7 K1 . . 4_576 130.29(8) ?
K1 O7 K1 2_646 . 4_576 94.97(5) ?
P2 O7 K1 . . . 84.27(6) ?
K1 O7 K1 2_646 . . 154.61(6) ?
K1 O7 K1 4_576 . . 98.64(4) ?
Mn1 O8 K1 . . 3_666 108.55(7) ?
Mn1 O8 H1 . . . 140(2) ?
K1 O8 H1 3_666 . . 72(2) ?
Mn1 O8 H2 . . . 111(2) ?
K1 O8 H2 3_666 . . 113(2) ?
H1 O8 H2 . . . 105(3) ?
? ? ? ? ? ? ? ?

loop_
_geom_bond_atom_site_label_1
_geom_bond_atom_site_label_2
_geom_bond_site_symmetry_1
_geom_bond_site_symmetry_2
_geom_bond_distance
_geom_bond_publ_flag
Mn1 O5 . . 2.1008(14) y
Mn1 O8 . . 2.1615(16) y
Mn1 O1 . 2_756 2.1739(14) y
Mn1 O2 . 3_766 2.1945(13) y
Mn1 O2 . . 2.1974(14) y
Mn1 O4 . 4_575 2.2377(14) y
Mn2 O4 . . 2.1355(14) y
Mn2 O4 . 3_767 2.1355(14) n
Mn2 O1 . 3_767 2.1393(14) n
Mn2 O1 . . 2.1393(14) y
Mn2 O3 . 2_756 2.3037(13) n
Mn2 O3 . 4_566 2.3037(13) y
K1 O5 . . 2.6819(15) y
K1 O7 . 2_656 2.7580(16) y
K1 O7 . 4_575 2.7745(15) y
K1 O3 . 3_666 2.8967(14) y
K1 O6 . 3_666 2.9141(15) y
K1 O6 . 2_656 3.0314(14) y
K1 O8 . 3_666 3.0962(19) y
K1 O7 . . 3.4039(16) y
K1 P2 . 2_656 3.4233(7) n
K1 P1 . 3_666 3.4331(7) n
K1 P2 . . 3.5800(7) n
K1 K1 . 3_676 4.0781(10) n
P1 O3 . . 1.5088(14) y
P1 O2 . . 1.5180(14) y
P1 O1 . . 1.5194(14) y
P1 O6 . . 1.6267(14) y
P2 O7 . . 1.5002(14) y
P2 O5 . . 1.5084(14) y
P2 O4 . . 1.5281(14) y
P2 O6 . . 1.6454(15) y
O8 H1 . . 0.86(3) y
O8 H2 . . 0.82(3) y
? ? ? ? ? ?

loop_
_geom_hbond_atom_site_label_D
_geom_hbond_atom_site_label_H
_geom_hbond_atom_site_label_A
_geom_hbond_site_symmetry_D
_geom_hbond_site_symmetry_H
_geom_hbond_site_symmetry_A
_geom_hbond_distance_DH
_geom_hbond_distance_HA
_geom_hbond_distance_DA
_geom_hbond_angle_DHA
_geom_hbond_publ_flag
O8 H1 O7 . . 3_666 0.86(3) 1.85(3) 2.691(2) 165(3) y
O8 H2 O3 . . 4_565 0.82(3) 1.91(3) 2.714(2) 166(3) y
? ? ? ? ? ? ? ? ? ? ?

_cod_database_fobs_code 2021990
